data_7235930
loop_
_publ_author_name
'Zhang, Jungui'
'Yao, Juan'
'Liu, Jiaming'
'Xue, Shuwen'
'Li, Yang'
'Wang, Cunde'

_publ_section_title
;
 Four-component reaction between naphthols, substituted \b-nitrostyrenes,
 substituted benzaldehydes and ammonium acetate in water--PEG-400: an
 approach to construct polysubstituted naphthofuranamines
;
_journal_issue 60
_journal_name_full 'RSC Advances'
_journal_page_first 48580
_journal_paper_doi 10.1039/C5RA07642K
_journal_volume 5
_journal_year 2015
_chemical_formula_moiety 'C26 H18 Br N O2'
_chemical_formula_sum 'C26 H18 Br N O2'
_chemical_formula_weight 456.31
_space_group_IT_number 29
_space_group_name_Hall 'P 2c -2ac'
_space_group_name_H-M_alt 'P c a 21'
_symmetry_cell_setting orthorhombic
_symmetry_space_group_name_H-M 'P c a 21'
_atom_sites_solution_hydrogens geom
_atom_sites_solution_primary direct
_atom_sites_solution_secondary difmap
_audit_creation_method SHELXL-97
_audit_update_record
;
2014-10-09 deposited with the CCDC.
2015-05-20 downloaded from the CCDC.
;
_cell_angle_alpha 90.00
_cell_angle_beta 90.00
_cell_angle_gamma 90.00
_cell_formula_units_Z 4
_cell_length_a 15.285(3)
_cell_length_b 18.355(4)
_cell_length_c 7.5960(16)
_cell_measurement_reflns_used 2999
_cell_measurement_temperature 296(2)
_cell_measurement_theta_max 26.81
_cell_measurement_theta_min 2.59
_cell_volume 2131.1(8)
_computing_cell_refinement 'Bruker SMART'
_computing_data_collection 'Bruker SMART'
_computing_data_reduction 'Bruker SAINT'
_computing_molecular_graphics 'Bruker SHELXTL'
_computing_publication_material 'Bruker SHELXTL'
_computing_structure_refinement 'Bruker SHELXTL'
_computing_structure_solution 'Bruker SHELXTL'
_diffrn_ambient_temperature 296(2)
_diffrn_measured_fraction_theta_full 0.990
_diffrn_measured_fraction_theta_max 0.990
_diffrn_measurement_device_type 'CCD area detector'
_diffrn_measurement_method 'phi and omega scans'
_diffrn_radiation_monochromator graphite
_diffrn_radiation_source 'sealed tube'
_diffrn_radiation_type MoK\a
_diffrn_radiation_wavelength 0.71073
_diffrn_reflns_av_R_equivalents 0.0574
_diffrn_reflns_av_sigmaI/netI 0.1144
_diffrn_reflns_limit_h_max 19
_diffrn_reflns_limit_h_min -19
_diffrn_reflns_limit_k_max 23
_diffrn_reflns_limit_k_min -17
_diffrn_reflns_limit_l_max 8
_diffrn_reflns_limit_l_min -9
_diffrn_reflns_number 10325
_diffrn_reflns_theta_full 27.50
_diffrn_reflns_theta_max 27.50
_diffrn_reflns_theta_min 1.11
_exptl_absorpt_coefficient_mu 1.951
_exptl_crystal_colour white
_exptl_crystal_density_diffrn 1.422
_exptl_crystal_density_method 'not measured'
_exptl_crystal_description block
_exptl_crystal_F_000 928.0
_exptl_crystal_size_max 0.35
_exptl_crystal_size_mid 0.33
_exptl_crystal_size_min 0.3
_refine_diff_density_max 0.447
_refine_diff_density_min -0.367
_refine_diff_density_rms 0.071
_refine_ls_abs_structure_details 'Flack H D (1983), Acta Cryst. A39, 876-881'
_refine_ls_abs_structure_Flack 0.90(3)
_refine_ls_extinction_method none
_refine_ls_goodness_of_fit_ref 1.023
_refine_ls_hydrogen_treatment mixed
_refine_ls_matrix_type full
_refine_ls_number_parameters 272
_refine_ls_number_reflns 4411
_refine_ls_number_restraints 1
_refine_ls_restrained_S_all 1.022
_refine_ls_R_factor_all 0.1696
_refine_ls_R_factor_gt 0.0888
_refine_ls_shift/su_max 0.000
_refine_ls_shift/su_mean 0.000
_refine_ls_structure_factor_coef Fsqd
_refine_ls_weighting_details 'calc w=1/[\s^2^(Fo^2^)+(0.1217P)^2^+2.3275P] where P=(Fo^2^+2Fc^2^)/3'
_refine_ls_weighting_scheme calc
_refine_ls_wR_factor_gt 0.2049
_refine_ls_wR_factor_ref 0.2461
_reflns_number_gt 2442
_reflns_number_total 4870
_reflns_threshold_expression >2sigma(I)
_cod_data_source_file c5ra07642k2.cif
_cod_data_source_block 001
_cod_depositor_comments
;
The following automatic conversions were performed:

data item '_symmetry_cell_setting' value 'Orthorhombic' was changed
to 'orthorhombic' in accordance with the
/home/saulius/struct/COD-crude-data/automatic-downloads/DataCite-retrospective/RSC/depositions/lib/dictionaries/cif_core.dic
dictionary named 'cif_core.dic' version 2.4.2 last updated on
2011-04-26.

Automatic conversion script
Id: cif_fix_values 6909 2019-04-08 15:41:33Z antanas 
;
_cod_original_sg_symbol_H-M 'Pca2(1) '
_cod_database_code 7235930

loop_
_symmetry_equiv_pos_as_xyz
'x, y, z'
'-x, -y, z+1/2'
'x+1/2, -y, z'
'-x+1/2, y, z+1/2'

loop_
_atom_site_label
_atom_site_type_symbol
_atom_site_fract_x
_atom_site_fract_y
_atom_site_fract_z
_atom_site_U_iso_or_equiv
_atom_site_adp_type
_atom_site_occupancy
_atom_site_symmetry_multiplicity
_atom_site_calc_flag
_atom_site_refinement_flags
Br1 Br 0.28933(7) 0.17297(8) 0.0528(2) 0.0955(6) Uani 1 1 d .
O1 O 0.6859(4) 0.3182(3) 0.7142(9) 0.0457(14) Uani 1 1 d .
C22 C 0.8272(5) 0.1653(4) 0.4451(11) 0.0385(18) Uani 1 1 d .
C8 C 0.5424(5) 0.3469(3) 0.7162(11) 0.0347(17) Uani 1 1 d .
C7 C 0.5576(4) 0.2934(3) 0.5781(10) 0.0330(17) Uani 1 1 d .
C11 C 0.6447(5) 0.2767(4) 0.5860(10) 0.0386(18) Uani 1 1 d .
O2 O 0.9927(5) 0.0116(3) 0.2029(9) 0.0610(16) Uani 1 1 d .
C25 C 0.9394(6) 0.0647(5) 0.2909(11) 0.050(2) Uani 1 1 d .
N1 N 0.6904(4) 0.2269(3) 0.4927(8) 0.0430(17) Uani 1 1 d .
C4 C 0.4956(5) 0.2632(4) 0.4491(10) 0.0393(18) Uani 1 1 d .
C23 C 0.9178(6) 0.1694(4) 0.4676(13) 0.051(2) Uani 1 1 d .
H23 H 0.9411 0.2065 0.5365 0.062 Uiso 1 1 calc R
C12 C 0.4678(5) 0.3824(4) 0.7886(11) 0.0406(19) Uani 1 1 d .
C5 C 0.4783(5) 0.1894(4) 0.4355(11) 0.0435(19) Uani 1 1 d .
H5 H 0.5086 0.1571 0.5076 0.052 Uiso 1 1 calc R
C9 C 0.6228(5) 0.3599(4) 0.7902(12) 0.044(2) Uani 1 1 d .
C24 C 0.9732(5) 0.1197(5) 0.3900(11) 0.048(2) Uani 1 1 d .
H24 H 1.0334 0.1237 0.4052 0.058 Uiso 1 1 calc R
C3 C 0.4509(6) 0.3085(5) 0.3330(12) 0.052(2) Uani 1 1 d .
H3 H 0.4613 0.3584 0.3378 0.062 Uiso 1 1 calc R
C21 C 0.7732(5) 0.2195(4) 0.5288(12) 0.0433(19) Uani 1 1 d .
H21 H 0.7983 0.2503 0.6117 0.052 Uiso 1 1 calc R
C27 C 0.7951(5) 0.1090(4) 0.3432(12) 0.047(2) Uani 1 1 d .
H27 H 0.7350 0.1048 0.3264 0.056 Uiso 1 1 calc R
C1 C 0.3746(5) 0.2099(6) 0.2094(11) 0.053(2) Uani 1 1 d .
C17 C 0.3281(7) 0.4562(6) 0.9526(15) 0.068(3) Uani 1 1 d .
H17 H 0.2815 0.4803 1.0054 0.081 Uiso 1 1 calc R
C13 C 0.4837(5) 0.4324(4) 0.9298(12) 0.047(2) Uani 1 1 d .
C26 C 0.8495(6) 0.0594(4) 0.2670(12) 0.054(2) Uani 1 1 d .
H26 H 0.8264 0.0220 0.1988 0.065 Uiso 1 1 calc R
C6 C 0.4179(6) 0.1625(5) 0.3186(13) 0.059(2) Uani 1 1 d .
H6 H 0.4064 0.1128 0.3136 0.071 Uiso 1 1 calc R
C19 C 0.3801(5) 0.3694(4) 0.7397(12) 0.048(2) Uani 1 1 d .
H19 H 0.3684 0.3353 0.6521 0.058 Uiso 1 1 calc R
C15 C 0.6383(6) 0.4076(4) 0.9323(13) 0.056(2) Uani 1 1 d .
H15 H 0.6941 0.4142 0.9785 0.067 Uiso 1 1 calc R
C2 C 0.3920(6) 0.2825(5) 0.2115(12) 0.058(2) Uani 1 1 d .
H2 H 0.3648 0.3139 0.1325 0.070 Uiso 1 1 calc R
C18 C 0.3129(6) 0.4045(6) 0.8155(14) 0.062(3) Uani 1 1 d .
H18 H 0.2561 0.3951 0.7785 0.074 Uiso 1 1 calc R
C16 C 0.4105(6) 0.4696(4) 1.0044(13) 0.060(3) Uani 1 1 d .
H16 H 0.4203 0.5043 1.0915 0.072 Uiso 1 1 calc R
C14 C 0.5685(6) 0.4430(5) 0.9978(13) 0.062(3) Uani 1 1 d .
H14 H 0.5765 0.4754 1.0905 0.075 Uiso 1 1 calc R
C10 C 1.0710(9) 0.0109(6) 0.2369(17) 0.082(3) Uani 1 1 d .
H10A H 1.0968 0.0562 0.2012 0.123 Uiso 1 1 calc R
H10B H 1.0985 -0.0285 0.1748 0.123 Uiso 1 1 calc R
H10C H 1.0790 0.0043 0.3612 0.123 Uiso 1 1 calc R

loop_
_atom_site_aniso_label
_atom_site_aniso_U_11
_atom_site_aniso_U_22
_atom_site_aniso_U_33
_atom_site_aniso_U_23
_atom_site_aniso_U_13
_atom_site_aniso_U_12
Br1 0.0606(6) 0.1534(12) 0.0727(8) -0.0351(9) -0.0249(7) -0.0064(6)
O1 0.038(3) 0.041(3) 0.059(4) -0.004(3) -0.006(3) 0.003(2)
C22 0.045(4) 0.039(4) 0.031(4) 0.007(4) -0.001(4) 0.009(3)
C8 0.037(4) 0.023(3) 0.044(5) 0.004(3) -0.008(4) 0.000(3)
C7 0.044(4) 0.023(3) 0.032(4) 0.005(3) -0.002(4) 0.002(3)
C11 0.041(4) 0.035(4) 0.040(5) 0.005(4) -0.003(4) 0.004(4)
O2 0.081(4) 0.048(3) 0.054(4) -0.014(3) -0.006(4) 0.009(3)
C25 0.058(5) 0.053(5) 0.038(5) 0.001(4) 0.003(4) 0.011(4)
N1 0.038(4) 0.047(4) 0.044(4) 0.010(3) -0.003(3) 0.009(3)
C4 0.040(4) 0.047(5) 0.031(4) -0.002(4) 0.002(4) 0.009(3)
C23 0.051(5) 0.047(5) 0.056(5) 0.001(4) -0.006(5) 0.008(4)
C12 0.043(4) 0.027(4) 0.052(5) 0.007(4) 0.003(4) -0.003(3)
C5 0.044(4) 0.042(5) 0.044(5) 0.000(4) -0.013(4) 0.005(4)
C9 0.047(5) 0.033(4) 0.052(5) 0.001(4) -0.002(4) -0.004(4)
C24 0.038(4) 0.060(5) 0.046(5) 0.001(4) 0.003(4) 0.006(4)
C3 0.060(6) 0.052(5) 0.044(5) 0.007(4) -0.006(5) 0.015(4)
C21 0.052(5) 0.037(4) 0.040(5) 0.005(4) -0.003(5) 0.005(3)
C27 0.041(4) 0.044(5) 0.056(5) 0.005(4) -0.002(4) 0.009(4)
C1 0.035(5) 0.092(7) 0.031(4) -0.012(5) -0.003(4) 0.012(4)
C17 0.066(6) 0.072(6) 0.066(6) 0.000(6) 0.022(6) 0.027(5)
C13 0.057(5) 0.036(4) 0.048(5) 0.000(4) -0.001(4) 0.006(4)
C26 0.066(6) 0.044(4) 0.052(5) -0.007(4) -0.007(5) 0.006(4)
C6 0.059(5) 0.058(6) 0.060(6) -0.011(5) 0.004(5) -0.001(5)
C19 0.052(5) 0.048(5) 0.044(5) -0.001(4) -0.006(4) -0.003(4)
C15 0.051(5) 0.041(5) 0.076(6) -0.012(5) -0.014(5) -0.001(4)
C2 0.062(6) 0.071(7) 0.042(5) 0.004(5) -0.014(5) 0.022(5)
C18 0.044(5) 0.078(7) 0.063(7) 0.004(5) 0.007(5) 0.015(5)
C16 0.075(6) 0.035(4) 0.070(8) -0.008(4) 0.017(5) 0.014(4)
C14 0.078(6) 0.043(5) 0.066(7) -0.018(5) -0.008(5) -0.006(5)
C10 0.114(9) 0.064(6) 0.069(8) -0.022(6) 0.010(8) 0.038(6)

loop_
_atom_type_symbol
_atom_type_description
_atom_type_scat_dispersion_real
_atom_type_scat_dispersion_imag
_atom_type_scat_source
C C 0.0033 0.0016 'International Tables Vol C Tables 4.2.6.8 and 6.1.1.4'
H H 0.0000 0.0000 'International Tables Vol C Tables 4.2.6.8 and 6.1.1.4'
O O 0.0106 0.0060 'International Tables Vol C Tables 4.2.6.8 and 6.1.1.4'
Br Br -0.2901 2.4595 'International Tables Vol C Tables 4.2.6.8 and 6.1.1.4'
N N 0.0061 0.0033 'International Tables Vol C Tables 4.2.6.8 and 6.1.1.4'

loop_
_geom_angle_atom_site_label_1
_geom_angle_atom_site_label_2
_geom_angle_atom_site_label_3
_geom_angle
C9 O1 C11 106.6(6)
C27 C22 C23 117.5(7)
C27 C22 C21 124.0(7)
C23 C22 C21 118.5(7)
C9 C8 C12 118.6(7)
C9 C8 C7 105.7(6)
C12 C8 C7 135.6(7)
C11 C7 C8 106.0(6)
C11 C7 C4 124.9(7)
C8 C7 C4 129.1(6)
N1 C11 C7 129.1(7)
N1 C11 O1 120.4(6)
C7 C11 O1 110.4(6)
C10 O2 C25 117.7(8)
C24 C25 C26 119.9(8)
C24 C25 O2 123.1(8)
C26 C25 O2 117.0(8)
C21 N1 C11 117.5(7)
C5 C4 C3 116.4(8)
C5 C4 C7 122.7(7)
C3 C4 C7 120.9(7)
C24 C23 C22 121.4(8)
C19 C12 C8 125.6(7)
C19 C12 C13 117.8(7)
C8 C12 C13 116.5(7)
C6 C5 C4 121.9(8)
O1 C9 C8 111.2(7)
O1 C9 C15 123.7(7)
C8 C9 C15 125.0(8)
C25 C24 C23 119.6(8)
C2 C3 C4 122.7(9)
N1 C21 C22 122.5(8)
C26 C27 C22 121.4(8)
C2 C1 C6 121.3(8)
C2 C1 Br1 119.6(7)
C6 C1 Br1 119.1(8)
C16 C17 C18 119.2(8)
C14 C13 C16 120.6(8)
C14 C13 C12 121.3(7)
C16 C13 C12 118.1(8)
C27 C26 C25 120.2(8)
C5 C6 C1 119.2(8)
C18 C19 C12 122.2(8)
C14 C15 C9 116.8(8)
C1 C2 C3 118.5(8)
C19 C18 C17 120.5(9)
C17 C16 C13 122.1(9)
C15 C14 C13 121.8(8)

loop_
_geom_bond_atom_site_label_1
_geom_bond_atom_site_label_2
_geom_bond_distance
Br1 C1 1.890(8)
O1 C9 1.360(10)
O1 C11 1.387(9)
C22 C27 1.382(12)
C22 C23 1.396(12)
C22 C21 1.441(11)
C8 C9 1.372(11)
C8 C12 1.424(11)
C8 C7 1.454(11)
C7 C11 1.368(10)
C7 C4 1.472(10)
C11 N1 1.351(10)
O2 C10 1.224(13)
O2 C25 1.435(11)
C25 C24 1.362(12)
C25 C26 1.390(13)
N1 C21 1.302(9)
C4 C5 1.384(11)
C4 C3 1.391(11)
C23 C24 1.377(12)
C12 C19 1.411(11)
C12 C13 1.433(11)
C5 C6 1.373(12)
C9 C15 1.409(12)
C3 C2 1.375(13)
C27 C26 1.361(12)
C1 C2 1.359(13)
C1 C6 1.372(13)
C17 C16 1.342(13)
C17 C18 1.428(15)
C13 C14 1.409(12)
C13 C16 1.428(11)
C19 C18 1.342(12)
C15 C14 1.345(13)
